data_4033538
loop_
_publ_author_name
'Mishra, Aniket'
'Mukherjee, Upasana'
'Vats, Tripta Kumari'
'Deb, Indubhusan'

_publ_section_title
;
 Ir(III)/MPAA-Catalyzed Mild and Selective C-H Amidation of N-Sulfonyl
 Ketimines: Access To Benzosultam-Fused Quinazolines/Quinazolinones.
;
_journal_issue 7
_journal_name_full 'The Journal of organic chemistry'
_journal_page_first 3756
_journal_page_last 3767
_journal_paper_doi 10.1021/acs.joc.8b00125
_journal_volume 83
_journal_year 2018
_chemical_formula_moiety 'C20 H14 N2 O4 S'
_chemical_formula_sum 'C20 H14 N2 O4 S'
_chemical_formula_weight 378.39
_space_group_crystal_system triclinic
_space_group_IT_number 2
_space_group_name_Hall '-P 1'
_space_group_name_H-M_alt 'P -1'
_symmetry_space_group_name_Hall '-P 1'
_symmetry_space_group_name_H-M 'P -1'
_atom_sites_solution_hydrogens geom
_atom_sites_solution_primary dual
_audit_creation_date 2017-11-29
_audit_creation_method
;
Olex2 1.2
(compiled 2016.09.09 svn.r3337 for OlexSys, GUI svn.r5381)
;
_cell_angle_alpha 100.762(2)
_cell_angle_beta 91.839(2)
_cell_angle_gamma 103.357(2)
_cell_formula_units_Z 2
_cell_length_a 9.2350(19)
_cell_length_b 9.804(2)
_cell_length_c 9.895(2)
_cell_measurement_reflns_used 12942
_cell_measurement_temperature 296(2)
_cell_measurement_theta_max 26.84
_cell_measurement_theta_min 2.18
_cell_volume 853.7(3)
_computing_cell_refinement 'SAINT v8.34A (Bruker, 2013)'
_computing_data_reduction 'SAINT v8.34A (Bruker, 2013)'
_computing_molecular_graphics 'Olex2 (Dolomanov et al., 2009)'
_computing_publication_material 'Olex2 (Dolomanov et al., 2009)'
_computing_structure_refinement 'ShelXL (Sheldrick, 2015)'
_computing_structure_solution 'ShelXT (Sheldrick, 2015)'
_diffrn_ambient_temperature 296.15
_diffrn_measured_fraction_theta_full 0.971
_diffrn_measured_fraction_theta_max 0.999
_diffrn_measurement_device_type 'Bruker APEX-II CCD'
_diffrn_measurement_method '\f and \w scans'
_diffrn_radiation_type MoK\a
_diffrn_radiation_wavelength 0.71073
_diffrn_reflns_av_R_equivalents 0.0295
_diffrn_reflns_av_unetI/netI 0.0140
_diffrn_reflns_Laue_measured_fraction_full 0.971
_diffrn_reflns_Laue_measured_fraction_max 0.999
_diffrn_reflns_limit_h_max 10
_diffrn_reflns_limit_h_min -10
_diffrn_reflns_limit_k_max 11
_diffrn_reflns_limit_k_min -11
_diffrn_reflns_limit_l_max 11
_diffrn_reflns_limit_l_min -11
_diffrn_reflns_number 24535
_diffrn_reflns_point_group_measured_fraction_full 0.971
_diffrn_reflns_point_group_measured_fraction_max 0.999
_diffrn_reflns_theta_full 25.242
_diffrn_reflns_theta_max 24.992
_diffrn_reflns_theta_min 2.179
_diffrn_standards_number 0
_exptl_absorpt_coefficient_mu 0.220
_exptl_absorpt_correction_T_max 0.7456
_exptl_absorpt_correction_T_min 0.6844
_exptl_absorpt_correction_type multi-scan
_exptl_absorpt_process_details
'SADABS-2014/5 (Bruker,2014/5) was used for absorption correction. wR2(int) was 0.1241 before and 0.0426 after correction. The Ratio of minimum to maximum transmission is 0.9179. The \l/2 correction factor is 0.00150.'
_exptl_crystal_colour 'metallic whiteish white'
_exptl_crystal_colour_lustre metallic
_exptl_crystal_colour_modifier whiteish
_exptl_crystal_colour_primary white
_exptl_crystal_density_diffrn 1.472
_exptl_crystal_description plate
_exptl_crystal_F_000 392
_exptl_crystal_size_max 0.56
_exptl_crystal_size_mid 0.34
_exptl_crystal_size_min 0.08
_refine_diff_density_max 0.205
_refine_diff_density_min -0.331
_refine_diff_density_rms 0.039
_refine_ls_extinction_method none
_refine_ls_goodness_of_fit_ref 1.056
_refine_ls_hydrogen_treatment constr
_refine_ls_matrix_type full
_refine_ls_number_parameters 244
_refine_ls_number_reflns 2996
_refine_ls_number_restraints 0
_refine_ls_restrained_S_all 1.056
_refine_ls_R_factor_all 0.0388
_refine_ls_R_factor_gt 0.0338
_refine_ls_shift/su_max 0.000
_refine_ls_shift/su_mean 0.000
_refine_ls_structure_factor_coef Fsqd
_refine_ls_weighting_details 'w=1/[\s^2^(Fo^2^)+(0.0495P)^2^+0.2881P] where P=(Fo^2^+2Fc^2^)/3'
_refine_ls_weighting_scheme calc
_refine_ls_wR_factor_gt 0.0908
_refine_ls_wR_factor_ref 0.0969
_reflns_Friedel_coverage 0.000
_reflns_number_gt 2664
_reflns_number_total 2996
_reflns_threshold_expression 'I > 2\s(I)'
_cod_data_source_file jo8b00125_si_004.cif
_cod_data_source_block ibd_am07_80_0m_a
_cod_depositor_comments 'Adding full bibliography for 4033538.cif.'
_cod_database_code 4033538
_shelxl_version_number 2014/6
_shelx_space_group_comment
;
The symmetry employed for this shelxl refinement is uniquely defined
by the following loop, which should always be used as a source of
symmetry information in preference to the above space-group names.
They are only intended as comments.
;
_shelx_estimated_absorpt_t_max 0.983
_shelx_estimated_absorpt_t_min 0.887
_olex2_refinement_description
;
1. Fixed Uiso
 At 1.2 times of:
  All C(H) groups, All N(H) groups
2.a Aromatic/amide H refined with riding coordinates:
 N2(H2), C5(H5), C6(H6), C7(H7), C8(H8), C11(H11), C12(H12), C13(H13),
 C14(H14), C15(H15), C17(H17), C18(H18), C19(H19), C20(H20)
;
_olex2_submission_special_instructions 'No special instructions were received'

loop_
_space_group_symop_operation_xyz
'x, y, z'
'-x, -y, -z'

loop_
_atom_site_label
_atom_site_type_symbol
_atom_site_fract_x
_atom_site_fract_y
_atom_site_fract_z
_atom_site_U_iso_or_equiv
_atom_site_adp_type
_atom_site_occupancy
_atom_site_site_symmetry_order
_atom_site_calc_flag
_atom_site_refinement_flags_posn
S001 S 0.13036(5) 0.64638(4) 0.40651(4) 0.04585(15) Uani 1 1 d .
O1 O -0.02839(14) 0.56513(13) 0.32771(13) 0.0508(3) Uani 1 1 d .
O2 O 0.09679(16) 0.69995(14) 0.54104(14) 0.0594(4) Uani 1 1 d .
O3 O 0.20552(17) 0.74291(13) 0.32811(15) 0.0632(4) Uani 1 1 d .
O4 O 0.38983(13) 0.51803(13) 0.13020(13) 0.0506(3) Uani 1 1 d .
N1 N 0.22189(15) 0.52430(14) 0.41037(14) 0.0420(3) Uani 1 1 d .
N2 N 0.52844(15) 0.49530(15) 0.31151(16) 0.0460(3) Uani 1 1 d .
H2 H 0.6007 0.5372 0.3731 0.055 Uiso 1 1 calc R
C1 C -0.03129(18) 0.46062(17) 0.21057(17) 0.0410(4) Uani 1 1 d .
C2 C 0.19875(17) 0.41701(16) 0.30709(16) 0.0370(4) Uani 1 1 d .
C3 C 0.29359(18) 0.31517(16) 0.31044(17) 0.0397(4) Uani 1 1 d .
C4 C 0.44928(18) 0.35531(17) 0.31691(17) 0.0426(4) Uani 1 1 d .
C5 C 0.5298(2) 0.2546(2) 0.3278(2) 0.0563(5) Uani 1 1 d .
H5 H 0.6335 0.2806 0.3316 0.068 Uiso 1 1 calc R
C6 C 0.4582(3) 0.1169(2) 0.3331(2) 0.0659(6) Uani 1 1 d .
H6 H 0.5138 0.0509 0.3431 0.079 Uiso 1 1 calc R
C7 C 0.3054(3) 0.0758(2) 0.3237(2) 0.0636(5) Uani 1 1 d .
H7 H 0.2573 -0.0182 0.3255 0.076 Uiso 1 1 calc R
C8 C 0.2237(2) 0.17404(18) 0.3116(2) 0.0516(4) Uani 1 1 d .
H8 H 0.1200 0.1456 0.3040 0.062 Uiso 1 1 calc R
C9 C 0.49677(18) 0.56782(18) 0.21405(18) 0.0422(4) Uani 1 1 d .
C10 C 0.59818(18) 0.71051(18) 0.21493(18) 0.0445(4) Uani 1 1 d .
C11 C 0.5829(2) 0.7729(2) 0.1029(2) 0.0530(5) Uani 1 1 d .
H11 H 0.5128 0.7247 0.0299 0.064 Uiso 1 1 calc R
C12 C 0.6707(2) 0.9059(2) 0.0984(2) 0.0631(5) Uani 1 1 d .
H12 H 0.6598 0.9472 0.0225 0.076 Uiso 1 1 calc R
C13 C 0.7742(2) 0.9775(2) 0.2056(3) 0.0701(6) Uani 1 1 d .
H13 H 0.8332 1.0675 0.2028 0.084 Uiso 1 1 calc R
C14 C 0.7902(3) 0.9166(3) 0.3159(3) 0.0796(7) Uani 1 1 d .
H14 H 0.8607 0.9652 0.3885 0.096 Uiso 1 1 calc R
C15 C 0.7032(2) 0.7838(2) 0.3213(2) 0.0659(6) Uani 1 1 d .
H15 H 0.7154 0.7432 0.3974 0.079 Uiso 1 1 calc R
C16 C 0.07972(17) 0.38663(16) 0.19779(16) 0.0373(4) Uani 1 1 d .
C17 C 0.07014(19) 0.28262(18) 0.07911(18) 0.0442(4) Uani 1 1 d .
H17 H 0.1444 0.2326 0.0660 0.053 Uiso 1 1 calc R
C18 C -0.0471(2) 0.2527(2) -0.01887(19) 0.0512(4) Uani 1 1 d .
H18 H -0.0523 0.1825 -0.0976 0.061 Uiso 1 1 calc R
C19 C -0.1575(2) 0.3267(2) -0.00070(19) 0.0530(5) Uani 1 1 d .
H19 H -0.2377 0.3050 -0.0667 0.064 Uiso 1 1 calc R
C20 C -0.15004(19) 0.4317(2) 0.11348(19) 0.0495(4) Uani 1 1 d .
H20 H -0.2237 0.4825 0.1253 0.059 Uiso 1 1 calc R

loop_
_atom_site_aniso_label
_atom_site_aniso_U_11
_atom_site_aniso_U_22
_atom_site_aniso_U_33
_atom_site_aniso_U_23
_atom_site_aniso_U_13
_atom_site_aniso_U_12
S001 0.0596(3) 0.0305(2) 0.0492(3) 0.00943(18) 0.0143(2) 0.01199(19)
O1 0.0531(7) 0.0452(7) 0.0587(8) 0.0093(6) 0.0104(6) 0.0213(6)
O2 0.0779(9) 0.0504(7) 0.0524(8) 0.0047(6) 0.0190(7) 0.0232(7)
O3 0.0897(10) 0.0336(6) 0.0677(9) 0.0177(6) 0.0228(7) 0.0092(6)
O4 0.0438(7) 0.0501(7) 0.0532(7) 0.0121(6) 0.0018(6) 0.0006(5)
N1 0.0423(7) 0.0338(7) 0.0479(8) 0.0081(6) 0.0077(6) 0.0048(6)
N2 0.0366(7) 0.0419(8) 0.0561(9) 0.0089(7) -0.0005(6) 0.0040(6)
C1 0.0446(9) 0.0363(8) 0.0459(9) 0.0153(7) 0.0135(7) 0.0103(7)
C2 0.0363(8) 0.0294(8) 0.0452(9) 0.0121(7) 0.0095(7) 0.0032(6)
C3 0.0431(9) 0.0313(8) 0.0447(9) 0.0079(7) 0.0023(7) 0.0088(7)
C4 0.0442(9) 0.0375(9) 0.0459(9) 0.0062(7) 0.0024(7) 0.0112(7)
C5 0.0535(11) 0.0573(12) 0.0632(12) 0.0097(9) 0.0033(9) 0.0256(9)
C6 0.0850(16) 0.0504(11) 0.0731(14) 0.0131(10) 0.0036(11) 0.0377(11)
C7 0.0855(15) 0.0328(9) 0.0732(14) 0.0128(9) 0.0001(11) 0.0146(10)
C8 0.0560(11) 0.0343(9) 0.0621(11) 0.0134(8) -0.0011(9) 0.0039(8)
C9 0.0360(9) 0.0414(9) 0.0479(9) 0.0046(7) 0.0109(7) 0.0092(7)
C10 0.0373(9) 0.0408(9) 0.0534(10) 0.0051(8) 0.0140(7) 0.0073(7)
C11 0.0499(10) 0.0499(10) 0.0577(11) 0.0104(9) 0.0140(9) 0.0078(8)
C12 0.0670(13) 0.0522(11) 0.0735(14) 0.0210(10) 0.0255(11) 0.0121(10)
C13 0.0614(13) 0.0470(11) 0.0949(17) 0.0142(11) 0.0217(12) -0.0030(10)
C14 0.0699(14) 0.0608(14) 0.0897(17) 0.0117(13) -0.0078(12) -0.0164(11)
C15 0.0637(13) 0.0563(12) 0.0675(13) 0.0131(10) -0.0041(10) -0.0051(10)
C16 0.0367(8) 0.0324(8) 0.0449(9) 0.0144(7) 0.0091(7) 0.0059(6)
C17 0.0438(9) 0.0413(9) 0.0491(10) 0.0110(7) 0.0079(7) 0.0112(7)
C18 0.0526(10) 0.0515(10) 0.0461(10) 0.0094(8) 0.0036(8) 0.0064(8)
C19 0.0430(10) 0.0651(12) 0.0517(11) 0.0212(9) 0.0025(8) 0.0071(9)
C20 0.0410(9) 0.0588(11) 0.0575(11) 0.0250(9) 0.0103(8) 0.0178(8)

loop_
_atom_type_symbol
_atom_type_description
_atom_type_scat_dispersion_real
_atom_type_scat_dispersion_imag
_atom_type_scat_source
C C 0.0033 0.0016 'International Tables Vol C Tables 4.2.6.8 and 6.1.1.4'
H H 0.0000 0.0000 'International Tables Vol C Tables 4.2.6.8 and 6.1.1.4'
N N 0.0061 0.0033 'International Tables Vol C Tables 4.2.6.8 and 6.1.1.4'
O O 0.0106 0.0060 'International Tables Vol C Tables 4.2.6.8 and 6.1.1.4'
S S 0.1246 0.1234 'International Tables Vol C Tables 4.2.6.8 and 6.1.1.4'

loop_
_geom_angle_atom_site_label_1
_geom_angle_atom_site_label_2
_geom_angle_atom_site_label_3
_geom_angle
O1 S001 N1 105.94(7)
O2 S001 O1 104.21(8)
O2 S001 N1 109.69(8)
O3 S001 O1 108.54(9)
O3 S001 O2 119.06(8)
O3 S001 N1 108.59(8)
C1 O1 S001 117.65(10)
C2 N1 S001 118.20(12)
C4 N2 H2 118.2
C9 N2 H2 118.2
C9 N2 C4 123.60(15)
C16 C1 O1 119.86(15)
C20 C1 O1 117.55(15)
C20 C1 C16 122.54(16)
N1 C2 C3 115.98(14)
N1 C2 C16 124.18(15)
C16 C2 C3 119.63(14)
C4 C3 C2 123.13(14)
C8 C3 C2 117.92(15)
C8 C3 C4 118.92(16)
C3 C4 N2 122.38(15)
C5 C4 N2 118.32(16)
C5 C4 C3 119.30(16)
C4 C5 H5 119.7
C6 C5 C4 120.67(19)
C6 C5 H5 119.7
C5 C6 H6 119.8
C7 C6 C5 120.38(18)
C7 C6 H6 119.8
C6 C7 H7 120.1
C6 C7 C8 119.73(18)
C8 C7 H7 120.1
C3 C8 H8 119.5
C7 C8 C3 120.96(18)
C7 C8 H8 119.5
O4 C9 N2 121.12(15)
O4 C9 C10 121.54(16)
N2 C9 C10 117.34(15)
C11 C10 C9 117.44(16)
C15 C10 C9 123.92(17)
C15 C10 C11 118.63(17)
C10 C11 H11 119.8
C12 C11 C10 120.5(2)
C12 C11 H11 119.8
C11 C12 H12 120.0
C13 C12 C11 120.0(2)
C13 C12 H12 120.0
C12 C13 H13 120.1
C14 C13 C12 119.8(2)
C14 C13 H13 120.1
C13 C14 H14 119.7
C13 C14 C15 120.6(2)
C15 C14 H14 119.7
C10 C15 H15 119.8
C14 C15 C10 120.5(2)
C14 C15 H15 119.8
C1 C16 C2 120.13(15)
C1 C16 C17 117.25(15)
C17 C16 C2 122.62(14)
C16 C17 H17 119.5
C18 C17 C16 120.96(16)
C18 C17 H17 119.5
C17 C18 H18 120.0
C17 C18 C19 119.99(18)
C19 C18 H18 120.0
C18 C19 H19 119.7
C20 C19 C18 120.60(17)
C20 C19 H19 119.7
C1 C20 H20 120.7
C19 C20 C1 118.63(16)
C19 C20 H20 120.7

loop_
_geom_bond_atom_site_label_1
_geom_bond_atom_site_label_2
_geom_bond_distance
S001 O1 1.5959(14)
S001 O2 1.4088(13)
S001 O3 1.4087(13)
S001 N1 1.6221(14)
O1 C1 1.391(2)
O4 C9 1.215(2)
N1 C2 1.295(2)
N2 H2 0.8600
N2 C4 1.410(2)
N2 C9 1.362(2)
C1 C16 1.382(2)
C1 C20 1.376(3)
C2 C3 1.476(2)
C2 C16 1.456(2)
C3 C4 1.396(2)
C3 C8 1.387(2)
C4 C5 1.383(2)
C5 H5 0.9300
C5 C6 1.371(3)
C6 H6 0.9300
C6 C7 1.370(3)
C7 H7 0.9300
C7 C8 1.372(3)
C8 H8 0.9300
C9 C10 1.491(2)
C10 C11 1.381(3)
C10 C15 1.377(3)
C11 H11 0.9300
C11 C12 1.377(3)
C12 H12 0.9300
C12 C13 1.370(3)
C13 H13 0.9300
C13 C14 1.359(3)
C14 H14 0.9300
C14 C15 1.374(3)
C15 H15 0.9300
C16 C17 1.390(2)
C17 H17 0.9300
C17 C18 1.371(3)
C18 H18 0.9300
C18 C19 1.379(3)
C19 H19 0.9300
C19 C20 1.367(3)
C20 H20 0.9300
